data_4332155
loop_
_publ_author_name
'Liu, Bin'
'Yin, Ping'
Yi,
'Gao, Song'
'Zheng, Li-Min'

_publ_section_title
;
 Template- and pH-Directed Assembly of Diruthenium Diphosphonates with
 Different Topologies and Oxidation States
;
_journal_issue 10
_journal_name_full 'Inorganic Chemistry'
_journal_page_first 4205
_journal_page_last 4213
_journal_paper_doi 10.1021/ic060041h
_journal_volume 45
_journal_year 2006
_chemical_formula_sum 'C20 H64 N8 O28 P8 Ru4'
_chemical_formula_weight 1516.83
_chemical_name_systematic
; 
 ? 
;
_space_group_IT_number 15
_symmetry_cell_setting monoclinic
_symmetry_space_group_name_Hall '-C 2yc'
_symmetry_space_group_name_H-M 'C 1 2/c 1'
_atom_sites_solution_hydrogens geom
_atom_sites_solution_primary direct
_atom_sites_solution_secondary difmap
_audit_creation_method SHELXL-97
_cell_angle_alpha 90.00
_cell_angle_beta 108.937(3)
_cell_angle_gamma 90.00
_cell_formula_units_Z 2
_cell_length_a 22.919(4)
_cell_length_b 5.3529(9)
_cell_length_c 18.991(3)
_cell_measurement_reflns_used 1259
_cell_measurement_temperature 293(2)
_cell_measurement_theta_max 27.759
_cell_measurement_theta_min 2.268
_cell_volume 2203.8(6)
_computing_cell_refinement SMART
_computing_data_collection 'SMART (Bruker, 2000)'
_computing_data_reduction 'SAINT (Bruker, 2000)'
_computing_molecular_graphics SHELXTL
_computing_publication_material SHELXTL
_computing_structure_refinement SHELXTL
_computing_structure_solution 'SHELXTL (Bruker, 2000)'
_diffrn_ambient_temperature 293(2)
_diffrn_detector_area_resol_mean 4k
_diffrn_measured_fraction_theta_full 0.972
_diffrn_measured_fraction_theta_max 0.972
_diffrn_measurement_device_type 'Bruke smart apex ccd'
_diffrn_measurement_method 'CCD area detector'
_diffrn_radiation_monochromator graphite
_diffrn_radiation_source 'fine-focus sealed tube'
_diffrn_radiation_type MoK\a
_diffrn_radiation_wavelength 0.71073
_diffrn_reflns_av_R_equivalents 0.0805
_diffrn_reflns_av_sigmaI/netI 0.0871
_diffrn_reflns_limit_h_max 27
_diffrn_reflns_limit_h_min -30
_diffrn_reflns_limit_k_max 7
_diffrn_reflns_limit_k_min 0
_diffrn_reflns_limit_l_max 24
_diffrn_reflns_limit_l_min 0
_diffrn_reflns_number 6987
_diffrn_reflns_theta_full 28.04
_diffrn_reflns_theta_max 28.04
_diffrn_reflns_theta_min 2.27
_exptl_absorpt_coefficient_mu 1.740
_exptl_absorpt_correction_T_max 0.90995
_exptl_absorpt_correction_T_min 0.81178
_exptl_absorpt_correction_type empirical
_exptl_crystal_colour 'Brown red'
_exptl_crystal_density_diffrn 2.286
_exptl_crystal_density_method 'not measured'
_exptl_crystal_description column
_exptl_crystal_F_000 1520
_exptl_crystal_size_max 0.3
_exptl_crystal_size_mid 0.1
_exptl_crystal_size_min 0.1
_refine_diff_density_max 1.056
_refine_diff_density_min -1.246
_refine_diff_density_rms 0.188
_refine_ls_extinction_method none
_refine_ls_goodness_of_fit_ref 1.111
_refine_ls_hydrogen_treatment mixed
_refine_ls_matrix_type full
_refine_ls_number_parameters 157
_refine_ls_number_reflns 2595
_refine_ls_number_restraints 1
_refine_ls_restrained_S_all 1.111
_refine_ls_R_factor_all 0.0852
_refine_ls_R_factor_gt 0.0612
_refine_ls_shift/su_max 0.000
_refine_ls_shift/su_mean 0.000
_refine_ls_structure_factor_coef Fsqd
_refine_ls_weighting_details 'calc w=1/[\s^2^(Fo^2^)+(0.0380P)^2^+0.0000P] where P=(Fo^2^+2Fc^2^)/3'
_refine_ls_weighting_scheme calc
_refine_ls_wR_factor_gt 0.1064
_refine_ls_wR_factor_ref 0.1137
_reflns_number_gt 2093
_reflns_number_total 2862
_reflns_threshold_expression >2sigma(I)
_cod_data_source_file ic060041hsup1.cif
_cod_data_source_block '[NH3(CH2)3NH3]Ru2(hedp)2'
_cod_depositor_comments
;
The following automatic conversions were performed:

'_symmetry_cell_setting' value 'Monoclinic' changed to 'monoclinic'
according to /home/saulius/struct/CIF-dictionaries/cif_core.dic
dictionary named 'cif_core.dic' version 2.4.2 from
2011-04-26.

'_exptl_absorpt_correction_type' value 'Empirical'
changed to 'empirical' according to
/home/saulius/struct/CIF-dictionaries/cif_core.dic dictionary named
'cif_core.dic' version 2.4.2 from 2011-04-26.

Automatic conversion script
Id: cif_fix_values 1891 2012-01-12 08:04:46Z andrius 
;
_cod_original_sg_symbol_H-M C2/c
_cod_database_code 4332155

loop_
_symmetry_equiv_pos_as_xyz
'x, y, z'
'-x, y, -z+1/2'
'x+1/2, y+1/2, z'
'-x+1/2, y+1/2, -z+1/2'
'-x, -y, -z'
'x, -y, z-1/2'
'-x+1/2, -y+1/2, -z'
'x+1/2, -y+1/2, z-1/2'

loop_
_atom_site_label
_atom_site_type_symbol
_atom_site_fract_x
_atom_site_fract_y
_atom_site_fract_z
_atom_site_U_iso_or_equiv
_atom_site_adp_type
_atom_site_occupancy
_atom_site_symmetry_multiplicity
_atom_site_calc_flag
_atom_site_refinement_flags
Ru1 Ru 0.25646(2) 0.05477(10) 0.02860(3) 0.01017(15) Uani 1 1 d .
P1 P 0.37738(7) 0.2960(3) 0.03513(9) 0.0124(4) Uani 1 1 d .
P2 P 0.30735(7) 0.4769(3) 0.13782(9) 0.0113(4) Uani 1 1 d .
O1 O 0.34761(19) 0.0367(8) 0.0336(2) 0.0156(10) Uani 1 1 d .
O2 O 0.33508(19) 0.4607(8) -0.0273(2) 0.0159(10) Uani 1 1 d .
O3 O 0.44263(19) 0.2799(9) 0.0323(2) 0.0204(11) Uani 1 1 d .
O4 O 0.27985(19) 0.2128(8) 0.1333(2) 0.0131(9) Uani 1 1 d .
O5 O 0.26733(18) 0.6359(8) 0.0718(2) 0.0124(9) Uani 1 1 d .
O6 O 0.3152(2) 0.6032(8) 0.2107(2) 0.0176(10) Uani 1 1 d .
O7 O 0.4115(2) 0.6824(10) 0.1283(3) 0.0258(12) Uani 1 1 d D
H7 H 0.386(3) 0.792(11) 0.098(3) 0.039 Uiso 1 1 d D
N1 N 0.4915(3) 0.8246(13) 0.4222(4) 0.0363(17) Uani 1 1 d .
H1A H 0.5097 0.6864 0.4136 0.054 Uiso 1 1 calc R
H1B H 0.4819 0.8059 0.4637 0.054 Uiso 1 1 calc R
H1C H 0.5170 0.9536 0.4272 0.054 Uiso 1 1 calc R
N2 N 0.3037(3) 1.3319(11) 0.3271(3) 0.0221(13) Uani 1 1 d .
H2D H 0.2641 1.3182 0.2997 0.033 Uiso 1 1 calc R
H2E H 0.3211 1.4528 0.3087 0.033 Uiso 1 1 calc R
H2F H 0.3066 1.3684 0.3738 0.033 Uiso 1 1 calc R
C1 C 0.3824(3) 0.4396(13) 0.1246(3) 0.0143(13) Uani 1 1 d .
C2 C 0.4243(3) 0.2867(14) 0.1875(4) 0.0260(18) Uani 1 1 d .
H2A H 0.4637 0.2679 0.1805 0.039 Uiso 1 1 calc R
H2B H 0.4063 0.1250 0.1880 0.039 Uiso 1 1 calc R
H2C H 0.4295 0.3698 0.2339 0.039 Uiso 1 1 calc R
C3 C 0.4351(4) 0.8703(16) 0.3595(5) 0.038(2) Uani 1 1 d .
H3A H 0.4075 0.7285 0.3539 0.046 Uiso 1 1 calc R
H3B H 0.4455 0.8858 0.3141 0.046 Uiso 1 1 calc R
C4 C 0.4023(3) 1.1043(15) 0.3706(4) 0.0318(19) Uani 1 1 d .
H4A H 0.4065 1.1220 0.4229 0.038 Uiso 1 1 calc R
H4B H 0.4211 1.2489 0.3559 0.038 Uiso 1 1 calc R
C5 C 0.3354(3) 1.0934(14) 0.3254(4) 0.0285(18) Uani 1 1 d .
H5A H 0.3315 1.0527 0.2743 0.034 Uiso 1 1 calc R
H5B H 0.3157 0.9615 0.3446 0.034 Uiso 1 1 calc R

loop_
_atom_site_aniso_label
_atom_site_aniso_U_11
_atom_site_aniso_U_22
_atom_site_aniso_U_33
_atom_site_aniso_U_23
_atom_site_aniso_U_13
_atom_site_aniso_U_12
Ru1 0.0114(3) 0.0081(2) 0.0109(3) 0.0003(2) 0.00351(19) -0.0006(2)
P1 0.0112(8) 0.0130(9) 0.0140(9) 0.0005(7) 0.0053(7) 0.0003(7)
P2 0.0132(8) 0.0087(8) 0.0116(8) 0.0005(6) 0.0037(7) 0.0001(7)
O1 0.011(2) 0.013(2) 0.021(3) 0.002(2) 0.0027(19) 0.0022(19)
O2 0.016(2) 0.014(2) 0.019(2) 0.003(2) 0.008(2) -0.004(2)
O3 0.011(2) 0.027(3) 0.023(3) 0.000(2) 0.006(2) 0.001(2)
O4 0.017(2) 0.015(2) 0.008(2) 0.0011(18) 0.0050(18) -0.0001(19)
O5 0.015(2) 0.011(2) 0.011(2) 0.0003(17) 0.0024(18) 0.0016(18)
O6 0.021(2) 0.016(3) 0.015(2) -0.0012(18) 0.006(2) 0.001(2)
O7 0.020(3) 0.019(3) 0.036(3) -0.005(2) 0.007(2) -0.006(2)
N1 0.029(4) 0.033(4) 0.052(5) -0.002(3) 0.021(4) 0.005(3)
N2 0.026(3) 0.022(3) 0.022(3) 0.000(3) 0.013(3) -0.003(3)
C1 0.011(3) 0.015(3) 0.016(3) -0.005(3) 0.003(3) -0.006(3)
C2 0.021(4) 0.037(5) 0.020(4) 0.006(3) 0.007(3) 0.013(3)
C3 0.028(4) 0.044(6) 0.037(5) -0.006(4) 0.004(4) 0.008(4)
C4 0.029(4) 0.038(5) 0.025(4) 0.003(3) 0.003(3) 0.009(4)
C5 0.026(4) 0.024(4) 0.036(5) -0.002(3) 0.011(4) -0.005(3)

loop_
_atom_type_symbol
_atom_type_description
_atom_type_scat_dispersion_real
_atom_type_scat_dispersion_imag
_atom_type_scat_source
C C 0.0033 0.0016 'International Tables Vol C Tables 4.2.6.8 and 6.1.1.4'
H H 0.0000 0.0000 'International Tables Vol C Tables 4.2.6.8 and 6.1.1.4'
N N 0.0061 0.0033 'International Tables Vol C Tables 4.2.6.8 and 6.1.1.4'
O O 0.0106 0.0060 'International Tables Vol C Tables 4.2.6.8 and 6.1.1.4'
P P 0.1023 0.0942 'International Tables Vol C Tables 4.2.6.8 and 6.1.1.4'
Ru Ru -1.2594 0.8363 'International Tables Vol C Tables 4.2.6.8 and 6.1.1.4'

loop_
_geom_angle_atom_site_label_1
_geom_angle_atom_site_label_2
_geom_angle_atom_site_label_3
_geom_angle
_geom_angle_site_symmetry_1
_geom_angle_site_symmetry_3
O1 Ru1 O4 91.85(17) . .
O1 Ru1 O5 88.81(16) . 7
O4 Ru1 O5 174.63(16) . 7
O1 Ru1 O2 174.70(17) . 7
O4 Ru1 O2 88.51(16) . 7
O5 Ru1 O2 90.35(16) 7 7
O1 Ru1 Ru1 92.13(12) . 7
O4 Ru1 Ru1 92.03(12) . 7
O5 Ru1 Ru1 93.27(12) 7 7
O2 Ru1 Ru1 93.14(12) 7 7
O1 Ru1 O5 87.06(16) . 1_545
O4 Ru1 O5 95.08(15) . 1_545
O5 Ru1 O5 79.63(16) 7 1_545
O2 Ru1 O5 87.65(15) 7 1_545
Ru1 Ru1 O5 172.87(10) 7 1_545
O3 P1 O2 112.8(2) . .
O3 P1 O1 112.5(3) . .
O2 P1 O1 109.7(2) . .
O3 P1 C1 106.9(3) . .
O2 P1 C1 107.9(3) . .
O1 P1 C1 106.8(3) . .
O6 P2 O4 113.0(2) . .
O6 P2 O5 111.2(3) . .
O4 P2 O5 109.6(2) . .
O6 P2 C1 109.9(3) . .
O4 P2 C1 106.2(3) . .
O5 P2 C1 106.6(3) . .
P1 O1 Ru1 113.2(2) . .
P1 O2 Ru1 111.4(2) . 7
P2 O4 Ru1 113.8(2) . .
P2 O5 Ru1 112.6(2) . 7
P2 O5 Ru1 140.3(2) . 1_565
Ru1 O5 Ru1 100.37(16) 7 1_565
O7 C1 C2 106.5(5) . .
O7 C1 P2 109.5(4) . .
C2 C1 P2 109.6(4) . .
O7 C1 P1 108.0(4) . .
C2 C1 P1 109.8(5) . .
P2 C1 P1 113.2(3) . .
N1 C3 C4 111.9(7) . .
C5 C4 C3 110.6(7) . .
N2 C5 C4 112.1(6) . .

loop_
_geom_bond_atom_site_label_1
_geom_bond_atom_site_label_2
_geom_bond_distance
_geom_bond_site_symmetry_2
Ru1 O1 2.063(4) .
Ru1 O4 2.065(4) .
Ru1 O5 2.074(4) 7
Ru1 O2 2.091(4) 7
Ru1 Ru1 2.3297(11) 7
Ru1 O5 2.373(4) 1_545
P1 O3 1.516(4) .
P1 O2 1.541(5) .
P1 O1 1.543(5) .
P1 C1 1.834(6) .
P2 O6 1.497(4) .
P2 O4 1.539(4) .
P2 O5 1.546(4) .
P2 C1 1.829(6) .
O2 Ru1 2.091(4) 7
O5 Ru1 2.074(4) 7
O5 Ru1 2.373(4) 1_565
O7 C1 1.452(8) .
N1 C3 1.466(9) .
N2 C5 1.475(8) .
C1 C2 1.507(9) .
C3 C4 1.510(10) .
C4 C5 1.495(9) .

loop_
_geom_hbond_atom_site_label_D
_geom_hbond_atom_site_label_H
_geom_hbond_atom_site_label_A
_geom_hbond_distance_DH
_geom_hbond_distance_HA
_geom_hbond_distance_DA
_geom_hbond_angle_DHA
_geom_hbond_site_symmetry_A
O7 H7 O1 0.899(10) 1.809(19) 2.696(7) 168(7) 1_565
N1 H1A O7 0.89 2.20 2.798(8) 124.3 2_655
N1 H1B O3 0.89 1.87 2.732(8) 163.6 6_566
N1 H1C O3 0.89 2.01 2.850(8) 157.1 2_665
N2 H2D O6 0.89 2.11 2.857(7) 141.6 4
N2 H2E O6 0.89 1.99 2.729(7) 139.2 1_565
N2 H2F O2 0.89 2.00 2.848(7) 159.0 6_576

loop_
_geom_torsion_atom_site_label_1
_geom_torsion_atom_site_label_2
_geom_torsion_atom_site_label_3
_geom_torsion_atom_site_label_4
_geom_torsion
_geom_torsion_site_symmetry_1
_geom_torsion_site_symmetry_4
O3 P1 O1 Ru1 -175.2(2) . .
O2 P1 O1 Ru1 -48.9(3) . .
C1 P1 O1 Ru1 67.8(3) . .
O4 Ru1 O1 P1 -65.9(3) . .
O5 Ru1 O1 P1 119.4(3) 7 .
O2 Ru1 O1 P1 -159.8(17) 7 .
Ru1 Ru1 O1 P1 26.2(2) 7 .
O5 Ru1 O1 P1 -160.9(3) 1_545 .
O3 P1 O2 Ru1 173.6(2) . 7
O1 P1 O2 Ru1 47.3(3) . 7
C1 P1 O2 Ru1 -68.6(3) . 7
O6 P2 O4 Ru1 171.4(2) . .
O5 P2 O4 Ru1 46.7(3) . .
C1 P2 O4 Ru1 -68.1(3) . .
O1 Ru1 O4 P2 66.6(3) . .
O5 Ru1 O4 P2 163.6(16) 7 .
O2 Ru1 O4 P2 -118.7(3) 7 .
Ru1 Ru1 O4 P2 -25.6(2) 7 .
O5 Ru1 O4 P2 153.8(2) 1_545 .
O6 P2 O5 Ru1 -170.8(2) . 7
O4 P2 O5 Ru1 -45.2(3) . 7
C1 P2 O5 Ru1 69.4(3) . 7
O6 P2 O5 Ru1 45.6(4) . 1_565
O4 P2 O5 Ru1 171.2(3) . 1_565
C1 P2 O5 Ru1 -74.2(4) . 1_565
O6 P2 C1 O7 -57.4(5) . .
O4 P2 C1 O7 -179.9(4) . .
O5 P2 C1 O7 63.2(5) . .
O6 P2 C1 C2 59.1(5) . .
O4 P2 C1 C2 -63.5(5) . .
O5 P2 C1 C2 179.7(4) . .
O6 P2 C1 P1 -178.0(3) . .
O4 P2 C1 P1 59.5(4) . .
O5 P2 C1 P1 -57.3(4) . .
O3 P1 C1 O7 58.2(5) . .
O2 P1 C1 O7 -63.3(4) . .
O1 P1 C1 O7 178.8(4) . .
O3 P1 C1 C2 -57.6(5) . .
O2 P1 C1 C2 -179.1(4) . .
O1 P1 C1 C2 63.1(5) . .
O3 P1 C1 P2 179.6(3) . .
O2 P1 C1 P2 58.0(4) . .
O1 P1 C1 P2 -59.8(4) . .
N1 C3 C4 C5 -156.7(7) . .
C3 C4 C5 N2 -172.5(6) . .
